data_7113265
loop_
_publ_author_name
'Garc\'ia-\'Alvarez, Joaqu\'in'
'Hevia, Eva'
'Kennedy, Alan R.'
'Klett, Jan'
'Mulvey, Robert E.'

_publ_section_title
;
 Lewis base stabilized lithium TMP-aluminates: an unexpected fragmentation
 and capture reaction involving cyclic ether 1,4-dioxane
;
_journal_coden_ASTM CHCOFS
_journal_issue 23
_journal_name_full
;
 Chemical Communications (Cambridge, United Kingdom)
;
_journal_page_first 2402
_journal_page_last 2404
_journal_paper_doi 10.1039/b700785j
_journal_year 2007
_chemical_formula_sum 'C62 H114 Al2 Li2 N2 O8'
_chemical_formula_weight 1083.40
_space_group_IT_number 2
_symmetry_cell_setting triclinic
_symmetry_space_group_name_Hall '-P 1'
_symmetry_space_group_name_H-M 'P -1'
_atom_sites_solution_hydrogens geom
_atom_sites_solution_primary direct
_atom_sites_solution_secondary difmap
_audit_creation_method SHELXL-97
_cell_angle_alpha 111.793(2)
_cell_angle_beta 95.568(2)
_cell_angle_gamma 101.398(2)
_cell_formula_units_Z 1
_cell_length_a 11.8338(4)
_cell_length_b 11.8351(3)
_cell_length_c 13.8446(4)
_cell_measurement_reflns_used 7603
_cell_measurement_temperature 150(2)
_cell_measurement_theta_max 27.10
_cell_measurement_theta_min 1.00
_cell_volume 1733.71(10)
_computing_data_collection 'Denzo & Collect'
_computing_structure_refinement 'SHELXL-97 (Sheldrick, 1997)'
_computing_structure_solution SHELXS
_diffrn_ambient_temperature 150(2)
_diffrn_measured_fraction_theta_full 0.994
_diffrn_measured_fraction_theta_max 0.994
_diffrn_measurement_device_type 'Nonius Kappa CCD'
_diffrn_measurement_method 'phi and omega scans'
_diffrn_radiation_monochromator graphite
_diffrn_radiation_source 'fine-focus sealed tube'
_diffrn_radiation_type MoK\a
_diffrn_radiation_wavelength 0.71073
_diffrn_reflns_av_R_equivalents 0.060
_diffrn_reflns_av_sigmaI/netI 0.0601
_diffrn_reflns_limit_h_max 15
_diffrn_reflns_limit_h_min -15
_diffrn_reflns_limit_k_max 15
_diffrn_reflns_limit_k_min -15
_diffrn_reflns_limit_l_max 17
_diffrn_reflns_limit_l_min -17
_diffrn_reflns_number 39049
_diffrn_reflns_theta_full 27.14
_diffrn_reflns_theta_max 27.14
_diffrn_reflns_theta_min 2.77
_diffrn_standards_decay_% 0
_diffrn_standards_number 0
_exptl_absorpt_coefficient_mu 0.089
_exptl_absorpt_correction_type none
_exptl_crystal_colour colourless
_exptl_crystal_density_diffrn 1.038
_exptl_crystal_density_method 'not measured'
_exptl_crystal_description plate
_exptl_crystal_F_000 596
_exptl_crystal_size_max 0.35
_exptl_crystal_size_mid 0.35
_exptl_crystal_size_min 0.07
_refine_diff_density_max 0.483
_refine_diff_density_min -0.369
_refine_diff_density_rms 0.044
_refine_ls_extinction_method none
_refine_ls_goodness_of_fit_ref 1.016
_refine_ls_hydrogen_treatment mixed
_refine_ls_matrix_type full
_refine_ls_number_parameters 379
_refine_ls_number_reflns 7639
_refine_ls_number_restraints 2
_refine_ls_restrained_S_all 1.030
_refine_ls_R_factor_all 0.1045
_refine_ls_R_factor_gt 0.0566
_refine_ls_shift/su_max 0.000
_refine_ls_shift/su_mean 0.000
_refine_ls_structure_factor_coef Fsqd
_refine_ls_weighting_details 'calc w=1/[\s^2^(Fo^2^)+(0.0598P)^2^+0.7765P] where P=(Fo^2^+2Fc^2^)/3'
_refine_ls_weighting_scheme calc
_refine_ls_wR_factor_gt 0.1259
_refine_ls_wR_factor_ref 0.1489
_reflns_number_gt 4855
_reflns_number_total 7639
_reflns_threshold_expression I>2\s(I)
_cod_duplicate_entry 7101974
_cod_data_source_file b700785j.txt
_cod_data_source_block grem266
_cod_original_cell_volume 1733.71(9)
_cod_original_sg_symbol_H-M P-1
_cod_database_code 7113265

loop_
_symmetry_equiv_pos_as_xyz
'x, y, z'
'-x, -y, -z'

loop_
_atom_site_label
_atom_site_type_symbol
_atom_site_fract_x
_atom_site_fract_y
_atom_site_fract_z
_atom_site_U_iso_or_equiv
_atom_site_adp_type
_atom_site_occupancy
_atom_site_symmetry_multiplicity
_atom_site_calc_flag
_atom_site_refinement_flags
_atom_site_disorder_assembly
_atom_site_disorder_group
Al1 Al 0.14500(6) 0.62993(6) 0.25163(5) 0.03398(17) Uani 1 1 d . . .
Li1 Li 0.0708(3) 0.8893(3) 0.2620(3) 0.0331(8) Uani 1 1 d . . .
O1 O 0.17600(13) 1.01768(13) 0.24496(11) 0.0375(4) Uani 1 1 d . . .
O2 O 0.05305(13) 0.71280(13) 0.20604(11) 0.0363(3) Uani 1 1 d . . .
O3 O -0.08831(12) 0.84564(13) 0.16279(11) 0.0370(4) Uani 1 1 d . . .
O4 O 0.01967(13) 0.96039(12) 0.39542(10) 0.0350(3) Uani 1 1 d . . .
N1 N 0.31226(15) 1.13923(15) 0.19717(13) 0.0312(4) Uani 1 1 d . . .
C1 C 0.26561(18) 1.10507(18) 0.26950(16) 0.0308(4) Uani 1 1 d . . .
C2 C 0.31693(17) 1.17738(18) 0.38526(16) 0.0303(4) Uani 1 1 d . . .
C3 C 0.34819(18) 1.1146(2) 0.44667(17) 0.0363(5) Uani 1 1 d . . .
H3 H 0.3459 1.0278 0.4140 0.044 Uiso 1 1 calc R . .
C4 C 0.3826(2) 1.1783(2) 0.55526(18) 0.0453(6) Uani 1 1 d . . .
H4 H 0.4047 1.1351 0.5968 0.054 Uiso 1 1 calc R . .
C5 C 0.3851(2) 1.3033(2) 0.60337(19) 0.0514(6) Uani 1 1 d . . .
H5 H 0.4092 1.3465 0.6780 0.062 Uiso 1 1 calc R . .
C6 C 0.3527(2) 1.3664(2) 0.54350(19) 0.0503(6) Uani 1 1 d . . .
H6 H 0.3533 1.4527 0.5770 0.060 Uiso 1 1 calc R . .
C7 C 0.3194(2) 1.3040(2) 0.43466(17) 0.0411(5) Uani 1 1 d . . .
H7 H 0.2981 1.3480 0.3935 0.049 Uiso 1 1 calc R . .
C8 C 0.4255(2) 1.3443(2) 0.2047(2) 0.0519(6) Uani 1 1 d . . .
H8A H 0.3953 1.3229 0.1300 0.078 Uiso 1 1 calc R . .
H8B H 0.5044 1.4008 0.2256 0.078 Uiso 1 1 calc R . .
H8C H 0.3734 1.3861 0.2483 0.078 Uiso 1 1 calc R . .
C9 C 0.43065(19) 1.2247(2) 0.22063(18) 0.0373(5) Uani 1 1 d . . .
H9 H 0.4637 1.2500 0.2970 0.045 Uiso 1 1 calc R . .
C10 C 0.5122(2) 1.1564(2) 0.1559(2) 0.0484(6) Uani 1 1 d . . .
H10A H 0.5149 1.0814 0.1696 0.073 Uiso 1 1 calc R . .
H10B H 0.5912 1.2125 0.1760 0.073 Uiso 1 1 calc R . .
H10C H 0.4829 1.1313 0.0803 0.073 Uiso 1 1 calc R . .
C11 C 0.2292(2) 0.9466(2) 0.02775(18) 0.0496(6) Uani 1 1 d . . .
H11A H 0.3054 0.9264 0.0330 0.074 Uiso 1 1 calc R . .
H11B H 0.1952 0.9208 -0.0469 0.074 Uiso 1 1 calc R . .
H11C H 0.1764 0.9017 0.0595 0.074 Uiso 1 1 calc R . .
C12 C 0.2457(2) 1.0879(2) 0.08645(16) 0.0372(5) Uani 1 1 d . . .
H12 H 0.2942 1.1290 0.0476 0.045 Uiso 1 1 calc R . .
C13 C 0.1314(2) 1.1276(3) 0.08468(19) 0.0522(6) Uani 1 1 d . . .
H13A H 0.0792 1.0865 0.1193 0.078 Uiso 1 1 calc R . .
H13B H 0.0937 1.1030 0.0112 0.078 Uiso 1 1 calc R . .
H13C H 0.1476 1.2191 0.1225 0.078 Uiso 1 1 calc R . .
C14 C -0.0247(2) 0.6590(2) 0.10718(18) 0.0456(6) Uani 1 1 d . . .
H14A H -0.0488 0.5664 0.0834 0.055 Uiso 1 1 calc R . .
H14B H 0.0153 0.6784 0.0535 0.055 Uiso 1 1 calc R . .
C15 C -0.1309(2) 0.7112(2) 0.11798(19) 0.0442(6) Uani 1 1 d . . .
H15A H -0.1819 0.6820 0.0479 0.053 Uiso 1 1 calc R . .
H15B H -0.1769 0.6836 0.1649 0.053 Uiso 1 1 calc R . .
C16 C -0.1702(2) 0.9134(2) 0.18631(18) 0.0444(6) Uani 1 1 d . . .
H16 H -0.1407 1.0022 0.2196 0.053 Uiso 1 1 calc R . .
C17 C -0.2845(2) 0.8711(3) 0.1687(2) 0.0608(7) Uani 1 1 d . . .
H17A H -0.3193 0.7832 0.1356 0.073 Uiso 1 1 calc R . .
H17B H -0.3325 0.9284 0.1889 0.073 Uiso 1 1 calc R . .
C18 C 0.0265(2) 1.08947(19) 0.45728(17) 0.0390(5) Uani 1 1 d . . .
H18A H -0.0508 1.1069 0.4445 0.047 Uiso 1 1 calc R . .
H18B H 0.0846 1.1437 0.4358 0.047 Uiso 1 1 calc R . .
C19 C -0.0618(2) 0.8808(2) 0.42787(17) 0.0419(5) Uani 1 1 d . . .
H19A H -0.0646 0.7917 0.3858 0.050 Uiso 1 1 calc R . .
H19B H -0.1413 0.8930 0.4144 0.050 Uiso 1 1 calc R . .
C20 C 0.2643(2) 0.5939(2) 0.1583(2) 0.0413(5) Uani 1 1 d . . .
C21 C 0.3905(3) 0.6328(3) 0.0299(3) 0.0827(10) Uani 1 1 d . . .
H21A H 0.4538 0.6090 0.0627 0.124 Uiso 1 1 calc R . .
H21B H 0.4241 0.6968 0.0046 0.124 Uiso 1 1 calc R . .
H21C H 0.3413 0.5586 -0.0299 0.124 Uiso 1 1 calc R . .
C22 C 0.3157(2) 0.6859(2) 0.11154(19) 0.0467(6) Uani 1 1 d . . .
H22 H 0.2487 0.7035 0.0746 0.056 Uiso 1 1 calc R . .
C23 C 0.3867(2) 0.8087(2) 0.1966(2) 0.0584(7) Uani 1 1 d . . .
H23A H 0.3372 0.8451 0.2463 0.088 Uiso 1 1 calc R . .
H23B H 0.4164 0.8669 0.1643 0.088 Uiso 1 1 calc R . .
H23C H 0.4529 0.7943 0.2346 0.088 Uiso 1 1 calc R . .
C24 C 0.0574(3) 0.4597(2) 0.2372(2) 0.0501(6) Uani 1 1 d . . .
C25 C -0.1475(5) 0.4547(6) 0.2604(6) 0.0641(17) Uiso 0.50 1 d PD A 1
H25A H -0.1360 0.5370 0.2563 0.096 Uiso 0.50 1 calc PR A 1
H25B H -0.2050 0.4473 0.3055 0.096 Uiso 0.50 1 calc PR A 1
H25C H -0.1763 0.3881 0.1892 0.096 Uiso 0.50 1 calc PR A 1
C26 C -0.0256(3) 0.4412(3) 0.3095(3) 0.0699(9) Uani 1 1 d D A 1
H26 H 0.0037 0.4992 0.3856 0.084 Uiso 1 1 calc R A 1
C27 C -0.0699(7) 0.3029(6) 0.2917(6) 0.067(2) Uiso 0.50 1 d P A 1
H27A H -0.1163 0.2553 0.2200 0.100 Uiso 0.50 1 calc PR A 1
H27B H -0.1190 0.2968 0.3435 0.100 Uiso 0.50 1 calc PR A 1
H27C H -0.0028 0.2681 0.3001 0.100 Uiso 0.50 1 calc PR A 1
C28 C 0.1995(3) 0.7505(2) 0.40300(19) 0.0504(7) Uani 1 1 d . . .
C29 C 0.3201(3) 0.6310(2) 0.4661(2) 0.0643(8) Uani 1 1 d . A 1
H29A H 0.2599 0.6041 0.5023 0.096 Uiso 1 1 calc R A 1
H29B H 0.3978 0.6386 0.5033 0.096 Uiso 1 1 calc R A 1
H29C H 0.3070 0.5687 0.3931 0.096 Uiso 1 1 calc R A 1
C30 C 0.3134(2) 0.7581(3) 0.4653(2) 0.0377(6) Uani 0.80 1 d P A 1
H30 H 0.3786 0.7867 0.4322 0.045 Uiso 0.80 1 calc PR A 1
C31 C 0.3330(3) 0.8542(2) 0.5834(2) 0.0600(7) Uani 1 1 d . A 1
H31A H 0.3194 0.9340 0.5852 0.090 Uiso 1 1 calc R A 1
H31B H 0.4137 0.8684 0.6183 0.090 Uiso 1 1 calc R A 1
H31C H 0.2781 0.8202 0.6203 0.090 Uiso 1 1 calc R A 1
C30A C 0.2461(12) 0.7434(11) 0.4948(9) 0.041(3) Uiso 0.20 1 d P A 2
H30A H 0.1788 0.7161 0.5262 0.050 Uiso 0.20 1 d PR A 2
C25A C -0.1259(6) 0.4915(8) 0.3100(7) 0.096(3) Uiso 0.50 1 d PD B 2
H25D H -0.1106 0.5733 0.3696 0.144 Uiso 0.50 1 d PR B 2
H25E H -0.1930 0.4331 0.3166 0.144 Uiso 0.50 1 d PR B 2
H25F H -0.1435 0.5014 0.2435 0.144 Uiso 0.50 1 d PR B 2
C27A C -0.0340(7) 0.3142(6) 0.3236(6) 0.0635(19) Uiso 0.50 1 d P C 2
H27D H -0.0902 0.3064 0.3698 0.095 Uiso 0.50 1 d PR C 2
H27E H 0.0432 0.3131 0.3554 0.095 Uiso 0.50 1 d PR C 2
H27F H -0.0607 0.2437 0.2542 0.095 Uiso 0.50 1 d PR C 2
H20A H 0.333(2) 0.580(2) 0.200(2) 0.065(8) Uiso 1 1 d . . .
H20B H 0.233(2) 0.512(3) 0.103(2) 0.063(8) Uiso 1 1 d . . .
H24B H 0.018(2) 0.410(3) 0.165(2) 0.067(8) Uiso 1 1 d . . .
H24A H 0.130(3) 0.423(3) 0.252(2) 0.092(10) Uiso 1 1 d . . .
H28B H 0.130(3) 0.722(3) 0.456(3) 0.100(11) Uiso 1 1 d . . .
H28A H 0.198(2) 0.839(2) 0.4124(19) 0.056(7) Uiso 1 1 d . . .

loop_
_atom_site_aniso_label
_atom_site_aniso_U_11
_atom_site_aniso_U_22
_atom_site_aniso_U_33
_atom_site_aniso_U_23
_atom_site_aniso_U_13
_atom_site_aniso_U_12
Al1 0.0432(4) 0.0278(3) 0.0339(4) 0.0122(3) 0.0130(3) 0.0129(3)
Li1 0.0358(19) 0.0328(18) 0.0283(18) 0.0092(14) 0.0090(15) 0.0077(15)
O1 0.0372(8) 0.0354(8) 0.0349(8) 0.0129(7) 0.0066(7) 0.0003(7)
O2 0.0411(9) 0.0327(8) 0.0319(8) 0.0078(6) 0.0044(6) 0.0132(7)
O3 0.0382(8) 0.0338(8) 0.0350(8) 0.0094(6) 0.0028(7) 0.0108(7)
O4 0.0451(9) 0.0326(8) 0.0281(7) 0.0103(6) 0.0170(6) 0.0105(7)
N1 0.0364(10) 0.0296(9) 0.0290(9) 0.0134(7) 0.0076(7) 0.0074(7)
C1 0.0336(11) 0.0271(10) 0.0337(11) 0.0126(9) 0.0082(9) 0.0105(9)
C2 0.0296(11) 0.0305(10) 0.0307(11) 0.0125(9) 0.0093(9) 0.0050(9)
C3 0.0382(12) 0.0316(11) 0.0384(12) 0.0155(10) 0.0063(10) 0.0046(9)
C4 0.0489(14) 0.0476(14) 0.0383(13) 0.0233(11) 0.0024(11) 0.0004(11)
C5 0.0608(16) 0.0509(15) 0.0313(13) 0.0131(11) 0.0056(11) -0.0020(13)
C6 0.0657(17) 0.0386(13) 0.0396(14) 0.0082(11) 0.0128(12) 0.0106(12)
C7 0.0516(14) 0.0371(12) 0.0375(13) 0.0157(10) 0.0103(11) 0.0150(11)
C8 0.0693(18) 0.0337(12) 0.0539(15) 0.0201(11) 0.0191(13) 0.0066(12)
C9 0.0395(12) 0.0361(12) 0.0354(12) 0.0164(10) 0.0085(10) 0.0029(10)
C10 0.0433(14) 0.0555(15) 0.0536(15) 0.0272(13) 0.0194(12) 0.0128(12)
C11 0.0689(17) 0.0412(13) 0.0326(12) 0.0086(10) 0.0063(11) 0.0143(12)
C12 0.0472(13) 0.0369(12) 0.0259(11) 0.0121(9) 0.0037(9) 0.0099(10)
C13 0.0558(16) 0.0629(16) 0.0379(13) 0.0186(12) 0.0005(11) 0.0227(13)
C14 0.0560(15) 0.0373(12) 0.0328(12) 0.0017(10) 0.0015(11) 0.0160(11)
C15 0.0443(14) 0.0326(12) 0.0410(13) 0.0029(10) -0.0034(10) 0.0065(10)
C16 0.0531(15) 0.0463(13) 0.0356(13) 0.0139(11) 0.0044(11) 0.0232(12)
C17 0.0530(17) 0.078(2) 0.0599(17) 0.0284(15) 0.0131(13) 0.0326(15)
C18 0.0535(14) 0.0330(11) 0.0420(13) 0.0189(10) 0.0260(11) 0.0197(10)
C19 0.0445(13) 0.0347(12) 0.0375(13) 0.0067(10) 0.0175(10) 0.0011(10)
C20 0.0477(14) 0.0310(12) 0.0455(14) 0.0126(11) 0.0155(12) 0.0126(11)
C21 0.084(2) 0.085(2) 0.071(2) 0.0254(18) 0.0439(18) 0.0038(18)
C22 0.0426(14) 0.0551(15) 0.0485(14) 0.0258(12) 0.0138(11) 0.0129(12)
C23 0.0566(17) 0.0444(14) 0.0760(19) 0.0287(14) 0.0137(14) 0.0070(13)
C24 0.0643(18) 0.0367(13) 0.0488(16) 0.0154(12) 0.0229(14) 0.0090(13)
C26 0.087(2) 0.0450(15) 0.078(2) 0.0229(14) 0.0431(18) 0.0069(15)
C28 0.0766(19) 0.0368(13) 0.0389(13) 0.0119(11) 0.0013(13) 0.0278(13)
C29 0.077(2) 0.0561(16) 0.0710(19) 0.0316(15) 0.0021(15) 0.0344(15)
C30 0.0352(15) 0.0435(16) 0.0410(16) 0.0220(13) 0.0121(13) 0.0122(13)
C31 0.0710(19) 0.0522(15) 0.0484(16) 0.0204(13) -0.0105(13) 0.0074(14)

loop_
_atom_type_symbol
_atom_type_description
_atom_type_scat_dispersion_real
_atom_type_scat_dispersion_imag
_atom_type_scat_source
Al Al 0.0645 0.0514 'International Tables Vol C Tables 4.2.6.8 and 6.1.1.4'
Li Li -0.0003 0.0001 'International Tables Vol C Tables 4.2.6.8 and 6.1.1.4'
O O 0.0106 0.0060 'International Tables Vol C Tables 4.2.6.8 and 6.1.1.4'
N N 0.0061 0.0033 'International Tables Vol C Tables 4.2.6.8 and 6.1.1.4'
C C 0.0033 0.0016 'International Tables Vol C Tables 4.2.6.8 and 6.1.1.4'
H H 0.0000 0.0000 'International Tables Vol C Tables 4.2.6.8 and 6.1.1.4'

loop_
_geom_angle_atom_site_label_1
_geom_angle_atom_site_label_2
_geom_angle_atom_site_label_3
_geom_angle
_geom_angle_site_symmetry_1
_geom_angle_site_symmetry_3
O2 Al1 C28 99.70(8) . .
O2 Al1 C24 113.32(11) . .
C28 Al1 C24 112.24(12) . .
O2 Al1 C20 108.99(9) . .
C28 Al1 C20 118.90(12) . .
C24 Al1 C20 104.01(10) . .
O1 Li1 O2 131.17(19) . .
O1 Li1 O4 108.40(17) . .
O2 Li1 O4 115.95(18) . .
O1 Li1 O3 109.03(17) . .
O2 Li1 O3 84.78(14) . .
O4 Li1 O3 97.74(16) . .
O1 Li1 C14 124.18(16) . .
O2 Li1 C14 29.89(8) . .
O4 Li1 C14 126.27(17) . .
O3 Li1 C14 57.41(10) . .
C1 O1 Li1 155.96(18) . .
C14 O2 Al1 123.84(13) . .
C14 O2 Li1 108.15(16) . .
Al1 O2 Li1 126.36(13) . .
C16 O3 C15 116.66(18) . .
C16 O3 Li1 123.62(16) . .
C15 O3 Li1 107.03(15) . .
C18 O4 C19 110.09(15) . .
C18 O4 Li1 128.13(15) . .
C19 O4 Li1 119.65(15) . .
C1 N1 C9 123.00(17) . .
C1 N1 C12 119.86(17) . .
C9 N1 C12 117.11(16) . .
O1 C1 N1 122.10(19) . .
O1 C1 C2 117.49(18) . .
N1 C1 C2 120.31(18) . .
C3 C2 C7 119.07(19) . .
C3 C2 C1 119.98(18) . .
C7 C2 C1 120.42(18) . .
C4 C3 C2 120.1(2) . .
C4 C3 H3 119.9 . .
C2 C3 H3 119.9 . .
C5 C4 C3 120.5(2) . .
C5 C4 H4 119.8 . .
C3 C4 H4 119.8 . .
C4 C5 C6 120.0(2) . .
C4 C5 H5 120.0 . .
C6 C5 H5 120.0 . .
C5 C6 C7 120.0(2) . .
C5 C6 H6 120.0 . .
C7 C6 H6 120.0 . .
C6 C7 C2 120.3(2) . .
C6 C7 H7 119.8 . .
C2 C7 H7 119.8 . .
C9 C8 H8A 109.5 . .
C9 C8 H8B 109.5 . .
H8A C8 H8B 109.5 . .
C9 C8 H8C 109.5 . .
H8A C8 H8C 109.5 . .
H8B C8 H8C 109.5 . .
N1 C9 C8 111.80(19) . .
N1 C9 C10 110.71(18) . .
C8 C9 C10 111.86(19) . .
N1 C9 H9 107.4 . .
C8 C9 H9 107.4 . .
C10 C9 H9 107.4 . .
C9 C10 H10A 109.5 . .
C9 C10 H10B 109.5 . .
H10A C10 H10B 109.5 . .
C9 C10 H10C 109.5 . .
H10A C10 H10C 109.5 . .
H10B C10 H10C 109.5 . .
C12 C11 H11A 109.5 . .
C12 C11 H11B 109.5 . .
H11A C11 H11B 109.5 . .
C12 C11 H11C 109.5 . .
H11A C11 H11C 109.5 . .
H11B C11 H11C 109.5 . .
N1 C12 C13 110.34(17) . .
N1 C12 C11 113.46(17) . .
C13 C12 C11 113.2(2) . .
N1 C12 H12 106.4 . .
C13 C12 H12 106.4 . .
C11 C12 H12 106.4 . .
C12 C13 H13A 109.5 . .
C12 C13 H13B 109.5 . .
H13A C13 H13B 109.5 . .
C12 C13 H13C 109.5 . .
H13A C13 H13C 109.5 . .
H13B C13 H13C 109.5 . .
O2 C14 C15 109.45(17) . .
O2 C14 Li1 41.96(11) . .
C15 C14 Li1 79.69(14) . .
O2 C14 H14A 109.8 . .
C15 C14 H14A 109.8 . .
Li1 C14 H14A 150.1 . .
O2 C14 H14B 109.8 . .
C15 C14 H14B 109.8 . .
Li1 C14 H14B 94.0 . .
H14A C14 H14B 108.2 . .
O3 C15 C14 106.51(18) . .
O3 C15 H15A 110.4 . .
C14 C15 H15A 110.4 . .
O3 C15 H15B 110.4 . .
C14 C15 H15B 110.4 . .
H15A C15 H15B 108.6 . .
C17 C16 O3 128.0(2) . .
C17 C16 H16 116.0 . .
O3 C16 H16 116.0 . .
C16 C17 H17A 120.0 . .
C16 C17 H17B 120.0 . .
H17A C17 H17B 120.0 . .
O4 C18 C19 110.32(17) . 2_576
O4 C18 H18A 109.6 . .
C19 C18 H18A 109.6 2_576 .
O4 C18 H18B 109.6 . .
C19 C18 H18B 109.6 2_576 .
H18A C18 H18B 108.1 . .
O4 C19 C18 110.60(18) . 2_576
O4 C19 H19A 109.5 . .
C18 C19 H19A 109.5 2_576 .
O4 C19 H19B 109.5 . .
C18 C19 H19B 109.5 2_576 .
H19A C19 H19B 108.1 . .
C22 C20 Al1 120.77(16) . .
C22 C20 H20A 107.2(15) . .
Al1 C20 H20A 107.9(15) . .
C22 C20 H20B 109.8(16) . .
Al1 C20 H20B 107.9(16) . .
H20A C20 H20B 102(2) . .
C22 C21 H21A 109.5 . .
C22 C21 H21B 109.5 . .
H21A C21 H21B 109.5 . .
C22 C21 H21C 109.5 . .
H21A C21 H21C 109.5 . .
H21B C21 H21C 109.5 . .
C23 C22 C20 111.4(2) . .
C23 C22 C21 109.7(2) . .
C20 C22 C21 112.7(2) . .
C23 C22 H22 107.6 . .
C20 C22 H22 107.6 . .
C21 C22 H22 107.6 . .
C22 C23 H23A 109.5 . .
C22 C23 H23B 109.5 . .
H23A C23 H23B 109.5 . .
C22 C23 H23C 109.5 . .
H23A C23 H23C 109.5 . .
H23B C23 H23C 109.5 . .
C26 C24 Al1 122.80(18) . .
C26 C24 H24B 108.7(17) . .
Al1 C24 H24B 109.9(16) . .
C26 C24 H24A 106.8(17) . .
Al1 C24 H24A 99.8(17) . .
H24B C24 H24A 108(2) . .
C26 C25 H25D 77.6 . .
H25A C25 H25D 63.8 . .
H25B C25 H25D 70.5 . .
H25C C25 H25D 172.0 . .
C26 C25 H25E 93.8 . .
H25A C25 H25E 122.2 . .
H25B C25 H25E 16.8 . .
H25C C25 H25E 111.0 . .
H25D C25 H25E 71.3 . .
C26 C25 H25F 115.4 . .
H25A C25 H25F 15.5 . .
H25B C25 H25F 117.7 . .
H25C C25 H25F 94.0 . .
H25D C25 H25F 79.3 . .
H25E C25 H25F 132.7 . .
C24 C26 C27 112.9(3) . .
C24 C26 C25 105.1(3) . .
C27 C26 C25 96.0(4) . .
C24 C26 H26 113.7 . .
C27 C26 H26 113.7 . .
C25 C26 H26 113.7 . .
C26 C27 H27D 104.4 . .
H27A C27 H27D 130.5 . .
H27B C27 H27D 22.9 . .
H27C C27 H27D 91.3 . .
C26 C27 H27E 88.8 . .
H27A C27 H27E 139.6 . .
H27B C27 H27E 96.8 . .
H27C C27 H27E 30.8 . .
H27D C27 H27E 74.3 . .
C26 C27 H27F 133.5 . .
H27A C27 H27F 56.1 . .
H27B C27 H27F 117.0 . .
H27C C27 H27F 54.2 . .
H27D C27 H27F 117.8 . .
H27E C27 H27F 84.9 . .
C30A C28 C30 38.1(6) . .
C30A C28 Al1 135.4(5) . .
C30 C28 Al1 121.41(19) . .
C30A C28 H28B 63.1(15) . .
C30 C28 H28B 101.1(15) . .
Al1 C28 H28B 108.7(15) . .
C30A C28 H28A 113.0(15) . .
C30 C28 H28A 107.5(14) . .
Al1 C28 H28A 111.4(14) . .
H28B C28 H28A 105(2) . .
C28 C30 C29 112.0(2) . .
C28 C30 C31 111.7(2) . .
C29 C30 C31 107.7(2) . .
C28 C30 H30 108.5 . .
C29 C30 H30 108.5 . .
C31 C30 H30 108.5 . .
C28 C30A H30A 107.1 . .
C28 C30A H28B 53.4(15) . .
H30A C30A H28B 53.7 . .
H25D C25A H25E 109.5 . .
H25D C25A H25F 109.5 . .
H25E C25A H25F 109.5 . .
H27D C27A H27E 109.5 . .
H27D C27A H27F 109.5 . .
H27E C27A H27F 109.5 . .

loop_
_geom_bond_atom_site_label_1
_geom_bond_atom_site_label_2
_geom_bond_distance
_geom_bond_site_symmetry_2
Al1 O2 1.8145(15) .
Al1 C28 1.999(2) .
Al1 C24 2.002(2) .
Al1 C20 2.007(2) .
Li1 O1 1.867(4) .
Li1 O2 1.898(4) .
Li1 O4 1.937(4) .
Li1 O3 2.070(4) .
Li1 C14 2.697(4) .
O1 C1 1.243(2) .
O2 C14 1.415(3) .
O3 C16 1.365(3) .
O3 C15 1.435(2) .
O4 C18 1.428(2) .
O4 C19 1.435(2) .
N1 C1 1.338(3) .
N1 C9 1.483(3) .
N1 C12 1.491(3) .
C1 C2 1.502(3) .
C2 C3 1.388(3) .
C2 C7 1.390(3) .
C3 C4 1.383(3) .
C3 H3 0.9500 .
C4 C5 1.372(3) .
C4 H4 0.9500 .
C5 C6 1.379(3) .
C5 H5 0.9500 .
C6 C7 1.384(3) .
C6 H6 0.9500 .
C7 H7 0.9500 .
C8 C9 1.523(3) .
C8 H8A 0.9800 .
C8 H8B 0.9800 .
C8 H8C 0.9800 .
C9 C10 1.525(3) .
C9 H9 1.0000 .
C10 H10A 0.9800 .
C10 H10B 0.9800 .
C10 H10C 0.9800 .
C11 C12 1.525(3) .
C11 H11A 0.9800 .
C11 H11B 0.9800 .
C11 H11C 0.9800 .
C12 C13 1.518(3) .
C12 H12 1.0000 .
C13 H13A 0.9800 .
C13 H13B 0.9800 .
C13 H13C 0.9800 .
C14 C15 1.504(3) .
C14 H14A 0.9900 .
C14 H14B 0.9900 .
C15 H15A 0.9900 .
C15 H15B 0.9900 .
C16 C17 1.310(3) .
C16 H16 0.9500 .
C17 H17A 0.9500 .
C17 H17B 0.9500 .
C18 C19 1.491(3) 2_576
C18 H18A 0.9900 .
C18 H18B 0.9900 .
C19 C18 1.491(3) 2_576
C19 H19A 0.9900 .
C19 H19B 0.9900 .
C20 C22 1.521(3) .
C20 H20A 1.02(3) .
C20 H20B 0.95(3) .
C21 C22 1.531(4) .
C21 H21A 0.9800 .
C21 H21B 0.9800 .
C21 H21C 0.9800 .
C22 C23 1.504(3) .
C22 H22 1.0000 .
C23 H23A 0.9800 .
C23 H23B 0.9800 .
C23 H23C 0.9800 .
C24 C26 1.511(4) .
C24 H24B 0.96(3) .
C24 H24A 1.07(3) .
C25 C26 1.597(5) .
C25 H25A 0.9800 .
C25 H25B 0.9800 .
C25 H25C 0.9800 .
C25 H25D 1.5820 .
C25 H25E 1.0669 .
C25 H25F 0.6715 .
C26 C27 1.533(7) .
C26 H26 1.0000 .
C27 H27A 0.9800 .
C27 H27B 0.9800 .
C27 H27C 0.9800 .
C27 H27D 1.1184 .
C27 H27E 1.4877 .
C27 H27F 0.7360 .
C28 C30A 1.374(12) .
C28 C30 1.495(4) .
C28 H28B 1.23(3) .
C28 H28A 1.01(3) .
C29 C30 1.525(3) .
C29 H29A 0.9800 .
C29 H29B 0.9800 .
C29 H29C 0.9800 .
C30 C31 1.569(4) .
C30 H30 1.0000 .
C31 H31A 0.9800 .
C31 H31B 0.9800 .
C31 H31C 0.9800 .
C30A H30A 1.0000 .
C30A H28B 1.37(3) .
C25A H25D 0.9800 .
C25A H25E 0.9800 .
C25A H25F 0.9800 .
C27A H27D 0.9800 .
C27A H27E 0.9800 .
C27A H27F 0.9800 .

loop_
_geom_torsion_atom_site_label_1
_geom_torsion_atom_site_label_2
_geom_torsion_atom_site_label_3
_geom_torsion_atom_site_label_4
_geom_torsion
_geom_torsion_site_symmetry_4
O2 Li1 O1 C1 -98.0(5) .
O4 Li1 O1 C1 56.7(5) .
O3 Li1 O1 C1 162.0(4) .
C14 Li1 O1 C1 -135.0(4) .
C28 Al1 O2 C14 -168.69(18) .
C24 Al1 O2 C14 -49.23(19) .
C20 Al1 O2 C14 66.05(19) .
C28 Al1 O2 Li1 27.72(18) .
C24 Al1 O2 Li1 147.18(17) .
C20 Al1 O2 Li1 -97.54(17) .
O1 Li1 O2 C14 -88.6(3) .
O4 Li1 O2 C14 118.3(2) .
O3 Li1 O2 C14 22.17(18) .
O1 Li1 O2 Al1 77.1(3) .
O4 Li1 O2 Al1 -76.0(2) .
O3 Li1 O2 Al1 -172.12(10) .
C14 Li1 O2 Al1 165.7(2) .
O1 Li1 O3 C16 -81.0(2) .
O2 Li1 O3 C16 147.12(18) .
O4 Li1 O3 C16 31.6(2) .
C14 Li1 O3 C16 160.02(19) .
O1 Li1 O3 C15 138.91(18) .
O2 Li1 O3 C15 7.01(18) .
O4 Li1 O3 C15 -108.52(17) .
C14 Li1 O3 C15 19.91(14) .
O1 Li1 O4 C18 18.5(3) .
O2 Li1 O4 C18 177.46(18) .
O3 Li1 O4 C18 -94.6(2) .
C14 Li1 O4 C18 -149.55(19) .
O1 Li1 O4 C19 -179.82(17) .
O2 Li1 O4 C19 -20.8(3) .
O3 Li1 O4 C19 67.1(2) .
C14 Li1 O4 C19 12.2(3) .
Li1 O1 C1 N1 156.8(4) .
Li1 O1 C1 C2 -26.7(5) .
C9 N1 C1 O1 -167.44(18) .
C12 N1 C1 O1 10.8(3) .
C9 N1 C1 C2 16.2(3) .
C12 N1 C1 C2 -165.56(17) .
O1 C1 C2 C3 56.2(3) .
N1 C1 C2 C3 -127.2(2) .
O1 C1 C2 C7 -115.4(2) .
N1 C1 C2 C7 61.2(3) .
C7 C2 C3 C4 -0.8(3) .
C1 C2 C3 C4 -172.5(2) .
C2 C3 C4 C5 0.6(3) .
C3 C4 C5 C6 0.3(4) .
C4 C5 C6 C7 -1.0(4) .
C5 C6 C7 C2 0.8(4) .
C3 C2 C7 C6 0.1(3) .
C1 C2 C7 C6 171.7(2) .
C1 N1 C9 C8 -118.7(2) .
C12 N1 C9 C8 63.0(2) .
C1 N1 C9 C10 115.8(2) .
C12 N1 C9 C10 -62.5(2) .
C1 N1 C12 C13 61.9(2) .
C9 N1 C12 C13 -119.7(2) .
C1 N1 C12 C11 -66.3(2) .
C9 N1 C12 C11 112.0(2) .
Al1 O2 C14 C15 146.42(16) .
Li1 O2 C14 C15 -47.4(2) .
Al1 O2 C14 Li1 -166.1(2) .
O1 Li1 C14 O2 114.6(3) .
O4 Li1 C14 O2 -79.2(2) .
O3 Li1 C14 O2 -153.5(2) .
O1 Li1 C14 C15 -110.4(2) .
O2 Li1 C14 C15 135.1(2) .
O4 Li1 C14 C15 55.9(2) .
O3 Li1 C14 C15 -18.41(13) .
C16 O3 C15 C14 -175.77(18) .
Li1 O3 C15 C14 -32.5(2) .
O2 C14 C15 O3 53.6(2) .
Li1 C14 C15 O3 23.60(16) .
C15 O3 C16 C17 -3.4(3) .
Li1 O3 C16 C17 -140.1(2) .
C19 O4 C18 C19 57.7(3) 2_576
Li1 O4 C18 C19 -139.2(2) 2_576
C18 O4 C19 C18 -57.8(3) 2_576
Li1 O4 C19 C18 137.42(19) 2_576
O2 Al1 C20 C22 34.3(2) .
C28 Al1 C20 C22 -78.8(2) .
C24 Al1 C20 C22 155.5(2) .
Al1 C20 C22 C23 64.9(3) .
Al1 C20 C22 C21 -171.3(2) .
O2 Al1 C24 C26 -74.0(3) .
C28 Al1 C24 C26 38.0(3) .
C20 Al1 C24 C26 167.8(3) .
Al1 C24 C26 C27 -172.8(4) .
Al1 C24 C26 C25 83.8(4) .
O2 Al1 C28 C30A 160.3(9) .
C24 Al1 C28 C30A 40.1(9) .
C20 Al1 C28 C30A -81.6(9) .
O2 Al1 C28 C30 -153.6(2) .
C24 Al1 C28 C30 86.1(3) .
C20 Al1 C28 C30 -35.5(3) .
C30A C28 C30 C29 68.9(8) .
Al1 C28 C30 C29 -56.0(3) .
C30A C28 C30 C31 -51.9(8) .
Al1 C28 C30 C31 -176.87(18) .
